data_2208541
loop_
_publ_author_name
'Bream, Richard'
'Watkin, David'
'Cowley, Andrew'

_publ_section_title
;
 Methylcyclopentane
;
_journal_coeditor_code CF2008
_journal_issue 4
_journal_name_full 'Acta Crystallographica Section E'
_journal_page_first o1211
_journal_page_last o1212
_journal_paper_doi 10.1107/S1600536806006003
_journal_volume 62
_journal_year 2006
_chemical_formula_iupac 'C6 H12'
_chemical_formula_moiety 'C6 H12'
_chemical_formula_sum 'C6 H12'
_chemical_formula_weight 84.16
_chemical_melting_point 130.8
_chemical_name_systematic methylcyclopentane
_space_group_IT_number 14
_symmetry_cell_setting monoclinic
_symmetry_space_group_name_Hall '-P 2yn'
_symmetry_space_group_name_H-M 'P 1 21/n 1'
_atom_sites_solution_hydrogens geom
_atom_sites_solution_primary direct
_cell_angle_alpha 90
_cell_angle_beta 98.0288(17)
_cell_angle_gamma 90
_cell_formula_units_Z 4
_cell_length_a 5.3934(2)
_cell_length_b 11.1439(5)
_cell_length_c 9.7047(5)
_cell_measurement_reflns_used 1447
_cell_measurement_temperature 110
_cell_measurement_theta_max 28
_cell_measurement_theta_min 5
_cell_volume 577.57(4)
_computing_cell_refinement DENZO/SCALEPACK
_computing_data_collection 'COLLECT (Nonius, 2001)'
_computing_data_reduction 'DENZO/SCALEPACK (Otwinowski & Minor, 1997)'
_computing_molecular_graphics 'CAMERON (Watkin <i>et al.</i>,  1996)'
_computing_publication_material CRYSTALS
_computing_structure_refinement 'CRYSTALS (Betteridge <i>et al.</i>,  2003)'
_computing_structure_solution 'SIR92 (Altomare <i>et al.</i>,  1994)'
_diffrn_ambient_temperature 110
_diffrn_measured_fraction_theta_full 0.992
_diffrn_measured_fraction_theta_max 0.979
_diffrn_measurement_device_type 'Nonius KappaCCD'
_diffrn_measurement_method \w
_diffrn_radiation_monochromator graphite
_diffrn_radiation_type 'Mo K\a'
_diffrn_radiation_wavelength 0.71073
_diffrn_reflns_av_R_equivalents 0.063
_diffrn_reflns_limit_h_max 7
_diffrn_reflns_limit_h_min -7
_diffrn_reflns_limit_k_max 14
_diffrn_reflns_limit_k_min -14
_diffrn_reflns_limit_l_max 12
_diffrn_reflns_limit_l_min -12
_diffrn_reflns_number 7788
_diffrn_reflns_theta_full 27.481
_diffrn_reflns_theta_max 28.3
_diffrn_reflns_theta_min 5.288
_diffrn_standards_number 0
_exptl_absorpt_coefficient_mu 0.053
_exptl_absorpt_correction_T_max 0.98
_exptl_absorpt_correction_T_min 0.69
_exptl_absorpt_correction_type multi-scan
_exptl_absorpt_process_details '(DENZO/SCALEPACK; Otwinowski & Minor, 1997)'
_exptl_crystal_colour colourless
_exptl_crystal_density_diffrn 0.968
_exptl_crystal_description cylinder
_exptl_crystal_F_000 192
_exptl_crystal_size_max 1.00
_exptl_crystal_size_rad 0.20
_refine_diff_density_max 0.28
_refine_diff_density_min -0.22
_refine_ls_extinction_method None
_refine_ls_goodness_of_fit_ref 0.9363
_refine_ls_hydrogen_treatment constr
_refine_ls_matrix_type full
_refine_ls_number_parameters 55
_refine_ls_number_reflns 1408
_refine_ls_number_restraints 0
_refine_ls_R_factor_all 0.0697
_refine_ls_R_factor_gt 0.0697
_refine_ls_shift/su_max 0.000
_refine_ls_structure_factor_coef Fsqd
_refine_ls_weighting_details 'w = 1/[\s^2^(F^2^) + (0.03P)^2^ + 0.1P] where P = [max(Fo^2^,0) + 2Fc^2^]/3'
_refine_ls_weighting_scheme calc
_refine_ls_wR_factor_all 0.0965
_refine_ls_wR_factor_gt 0.0965
_refine_ls_wR_factor_ref 0.0965
_reflns_number_gt 1408
_reflns_number_total 1412
_reflns_threshold_expression I>-3.0\s(I)
_cod_data_source_file cf2008.cif
_cod_data_source_block I
_cod_depositor_comments
;
The following automatic conversions were performed:
'_symmetry_cell_setting' value 'Monoclinic' changed to 'monoclinic'
according to '/home/saulius/struct/CIF-dictionaries/cif_core.dic'
dictionary named 'cif_core.dic' version 2.4.1 from 2010-06-29.

Automatic conversion script
Id: cif_fix_enum 1527 2010-12-29 10:47:43Z saulius 

The following automatic conversions were performed:

'_symmetry_cell_setting' value 'Monoclinic' changed to 'monoclinic'
according to /home/saulius/struct/CIF-dictionaries/cif_core.dic
dictionary named 'cif_core.dic' version 2.4.1 from 2010-06-29.

Automatic conversion script
Id: cif_fix_values 1715 2011-07-08 13:25:40Z adriana 
;
_cod_original_cell_volume 577.57(5)
_cod_original_sg_symbol_H-M 'P 21/n'
_cod_database_code 2208541
_cod_database_fobs_code 2208541

loop_
_symmetry_equiv_pos_as_xyz
x,y,z
-x,-y,-z
-x+1/2,y+1/2,-z+1/2
x+1/2,-y+1/2,z+1/2

loop_
_atom_site_type_symbol
_atom_site_label
_atom_site_fract_x
_atom_site_fract_y
_atom_site_fract_z
_atom_site_U_iso_or_equiv
_atom_site_adp_type
_atom_site_occupancy
C C1 1.03029(18) 0.25222(9) 0.78471(10) 0.0284 Uani 1.0000
C C2 1.0448(2) 0.19129(9) 0.64490(11) 0.0347 Uani 1.0000
C C3 1.2171(2) 0.08259(10) 0.67904(11) 0.0350 Uani 1.0000
C C4 1.22182(19) 0.05906(10) 0.83578(11) 0.0343 Uani 1.0000
C C5 1.02749(18) 0.14454(9) 0.88184(11) 0.0313 Uani 1.0000
C C6 0.81288(19) 0.33855(10) 0.78504(12) 0.0360 Uani 1.0000
H H11 1.1857 0.2957 0.8138 0.0340 Uiso 1.0000
H H21 1.1039 0.2457 0.5789 0.0431 Uiso 1.0000
H H22 0.8742 0.1633 0.6054 0.0443 Uiso 1.0000
H H31 1.3876 0.1010 0.6582 0.0454 Uiso 1.0000
H H32 1.1534 0.0141 0.6260 0.0435 Uiso 1.0000
H H41 1.3888 0.0781 0.8855 0.0414 Uiso 1.0000
H H42 1.1882 -0.0251 0.8563 0.0421 Uiso 1.0000
H H51 1.0629 0.1677 0.9795 0.0402 Uiso 1.0000
H H52 0.8593 0.1062 0.8656 0.0385 Uiso 1.0000
H H61 0.8146 0.3762 0.8788 0.0540 Uiso 1.0000
H H62 0.8215 0.4062 0.7163 0.0519 Uiso 1.0000
H H63 0.6522 0.2949 0.7605 0.0531 Uiso 1.0000

loop_
_atom_site_aniso_label
_atom_site_aniso_U_11
_atom_site_aniso_U_22
_atom_site_aniso_U_33
_atom_site_aniso_U_12
_atom_site_aniso_U_13
_atom_site_aniso_U_23
C1 0.0268(5) 0.0270(5) 0.0316(6) -0.0033(4) 0.0046(4) 0.0004(4)
C2 0.0411(6) 0.0343(6) 0.0297(6) 0.0059(5) 0.0078(4) 0.0033(4)
C3 0.0380(6) 0.0309(6) 0.0366(6) 0.0042(5) 0.0067(4) 0.0009(4)
C4 0.0341(5) 0.0316(5) 0.0364(6) 0.0002(4) 0.0024(4) 0.0058(5)
C5 0.0320(5) 0.0333(5) 0.0286(6) -0.0044(4) 0.0044(4) 0.0021(4)
C6 0.0348(6) 0.0338(6) 0.0405(6) 0.0017(5) 0.0085(4) -0.0023(5)

loop_
_atom_type_symbol
_atom_type_scat_dispersion_real
_atom_type_scat_dispersion_imag
_atom_type_scat_source
C 0.0033 0.0016 'International Tables Vol C 4.2.6.8 and 6.1.1.4'
H 0.0000 0.0000 'International Tables Vol C 4.2.6.8 and 6.1.1.4'

loop_
_geom_angle_atom_site_label_1
_geom_angle_atom_site_label_2
_geom_angle_atom_site_label_3
_geom_angle
_geom_angle_publ_flag
C2 C1 C5 101.82(8) yes
C2 C1 C6 114.77(8) yes
C5 C1 C6 115.00(8) yes
C2 C1 H11 109.2 no
C5 C1 H11 107.1 no
C6 C1 H11 108.5 no
C1 C2 C3 105.28(8) yes
C1 C2 H21 111.8 no
C3 C2 H21 113.1 no
C1 C2 H22 108.7 no
C3 C2 H22 109.6 no
H21 C2 H22 108.3 no
C2 C3 C4 105.88(8) yes
C2 C3 H31 110.1 no
C4 C3 H31 110.5 no
C2 C3 H32 110.6 no
C4 C3 H32 110.5 no
H31 C3 H32 109.2 no
C3 C4 C5 105.39(8) yes
C3 C4 H41 109.6 no
C5 C4 H41 109.9 no
C3 C4 H42 112.6 no
C5 C4 H42 112.5 no
H41 C4 H42 106.8 no
C4 C5 C1 104.05(8) yes
C4 C5 H51 113.6 no
C1 C5 H51 112.0 no
C4 C5 H52 109.5 no
C1 C5 H52 109.1 no
H51 C5 H52 108.5 no
C1 C6 H61 111.0 no
C1 C6 H62 111.4 no
H61 C6 H62 107.0 no
C1 C6 H63 109.8 no
H61 C6 H63 108.7 no
H62 C6 H63 109.0 no

loop_
_geom_bond_atom_site_label_1
_geom_bond_atom_site_label_2
_geom_bond_distance
_geom_bond_publ_flag
C1 C2 1.5290(14) yes
C1 C5 1.5274(14) yes
C1 C6 1.5171(14) yes
C1 H11 0.975 no
C2 C3 1.5344(14) yes
C2 H21 0.967 no
C2 H22 0.996 no
C3 C4 1.5402(15) yes
C3 H31 0.990 no
C3 H32 0.957 no
C4 C5 1.5286(14) yes
C4 H41 0.984 no
C4 H42 0.981 no
C5 H51 0.975 no
C5 H52 0.995 no
C6 H61 1.001 no
C6 H62 1.013 no
C6 H63 0.993 no

loop_
_cod_related_entry_id
_cod_related_entry_database
_cod_related_entry_code
1 ChemSpider 7024
